data_2242739
loop_
_publ_author_name
Asma
'Kalluraya, Balakrishna'
'Yathirajan, Hemmige S.'
'Rathore, Ravindranath S.'
'Glidewell, Christopher'

_publ_section_title
;
 Four 1-aryl-1<i>H</i>-pyrazole-3,4-dicarboxylate derivatives: synthesis,
 molecular conformation and hydrogen bonding
;
_journal_coeditor_code ZL2741
_journal_issue 12
_journal_name_full 'Acta Crystallographica Section E'
_journal_page_first 1783
_journal_page_last 1789
_journal_paper_doi 10.1107/S2056989018015864
_journal_volume 74
_journal_year 2018
_chemical_formula_iupac 'C12 H14 N6 O3'
_chemical_formula_moiety 'C12 H14 N6 O3'
_chemical_formula_sum 'C12 H14 N6 O3'
_chemical_formula_weight 290.29
_chemical_name_systematic
;
1-(4-Methoxyphenyl)-1<i>H</i>-pyrazole-3,4-dicarbohydrazide
;
_space_group_crystal_system monoclinic
_space_group_IT_number 14
_space_group_name_Hall '-P 2yn'
_space_group_name_H-M_alt 'P 1 21/n 1'
_symmetry_space_group_name_Hall '-P 2yn'
_symmetry_space_group_name_H-M 'P 1 21/n 1'
_atom_sites_solution_hydrogens mixed
_audit_creation_method SHELXL-2014
_cell_angle_alpha 90
_cell_angle_beta 102.284(3)
_cell_angle_gamma 90
_cell_formula_units_Z 4
_cell_length_a 7.6030(6)
_cell_length_b 22.6605(19)
_cell_length_c 7.6751(7)
_cell_measurement_reflns_used 2521
_cell_measurement_temperature 296(2)
_cell_measurement_theta_max 26.065
_cell_measurement_theta_min 2.861
_cell_volume 1292.05(19)
_computing_cell_refinement
;
APEX2/SAINT (Bruker, 2004)
;
_computing_data_collection
;
APEX2 (Bruker, 2004)
;
_computing_data_reduction
;
SAINT/XPREP (Bruker, 2004)
;
_computing_molecular_graphics
;
PLATON (Spek, 2009)
;
_computing_publication_material
;
SHELXL2014 (Sheldrick, 2015) and PLATON (Spek, 2009)
;
_computing_structure_refinement
;
SHELXL2014 (Sheldrick, 2015)
;
_computing_structure_solution
;
SHELXS97 (Sheldrick, 2008b)
;
_diffrn_ambient_temperature 296(2)
_diffrn_measured_fraction_theta_full 0.998
_diffrn_measured_fraction_theta_max 0.982
_diffrn_measurement_device_type 'Bruker Kappa APEXII CCD'
_diffrn_measurement_method '\f and \w scans'
_diffrn_radiation_monochromator graphite
_diffrn_radiation_type MoK\a
_diffrn_radiation_wavelength 0.71073
_diffrn_reflns_av_R_equivalents 0.0526
_diffrn_reflns_av_unetI/netI 0.0377
_diffrn_reflns_limit_h_max 9
_diffrn_reflns_limit_h_min -9
_diffrn_reflns_limit_k_max 27
_diffrn_reflns_limit_k_min -27
_diffrn_reflns_limit_l_max 9
_diffrn_reflns_limit_l_min -9
_diffrn_reflns_number 20456
_diffrn_reflns_theta_full 25.242
_diffrn_reflns_theta_max 26.065
_diffrn_reflns_theta_min 2.861
_diffrn_source 'fine focus sealed tube'
_diffrn_standards_decay_% 0
_diffrn_standards_interval_count 0
_diffrn_standards_interval_time 0
_diffrn_standards_number 0
_exptl_absorpt_coefficient_mu 0.112
_exptl_absorpt_correction_T_max 0.988
_exptl_absorpt_correction_T_min 0.929
_exptl_absorpt_correction_type multi-scan
_exptl_absorpt_process_details
;
(SADABS; Sheldrick, 2008a)
;
_exptl_crystal_colour colourless
_exptl_crystal_density_diffrn 1.492
_exptl_crystal_description block
_exptl_crystal_F_000 608
_exptl_crystal_size_max 0.140
_exptl_crystal_size_mid 0.130
_exptl_crystal_size_min 0.110
_refine_diff_density_max 0.204
_refine_diff_density_min -0.212
_refine_ls_extinction_coef 0.0045(9)
_refine_ls_extinction_expression Fc^*^=kFc[1+0.001xFc^2^\l^3^/sin(2\q)]^-1/4^
_refine_ls_extinction_method
;
SHELXL2014 (Sheldrick, 2015)
;
_refine_ls_goodness_of_fit_ref 1.053
_refine_ls_hydrogen_treatment mixed
_refine_ls_matrix_type full
_refine_ls_number_parameters 210
_refine_ls_number_reflns 2521
_refine_ls_number_restraints 0
_refine_ls_restrained_S_all 1.053
_refine_ls_R_factor_all 0.0832
_refine_ls_R_factor_gt 0.0457
_refine_ls_shift/su_max 0.000
_refine_ls_shift/su_mean 0.000
_refine_ls_structure_factor_coef Fsqd
_refine_ls_weighting_details 'w=1/[\s^2^(Fo^2^)+(0.0270P)^2^+1.1086P] where P=(Fo^2^+2Fc^2^)/3'
_refine_ls_weighting_scheme calc
_refine_ls_wR_factor_gt 0.0927
_refine_ls_wR_factor_ref 0.1082
_reflns_number_gt 1722
_reflns_number_total 2521
_reflns_threshold_expression 'I > 2\s(I)'
_cod_data_source_file zl2741sup1.cif
_cod_data_source_block IV
_cod_database_code 2242739
_shelx_space_group_comment
;
The symmetry employed for this shelxl refinement is uniquely defined
by the following loop, which should always be used as a source of
symmetry information in preference to the above space-group names.
They are only intended as comments.
;
_shelx_estimated_absorpt_t_min 0.984
_shelx_estimated_absorpt_t_max 0.988
_shelxl_version_number 2.014

loop_
_space_group_symop_operation_xyz
'x, y, z'
'-x+1/2, y+1/2, -z+1/2'
'-x, -y, -z'
'x-1/2, -y-1/2, z-1/2'

loop_
_atom_site_type_symbol
_atom_site_label
_atom_site_fract_x
_atom_site_fract_y
_atom_site_fract_z
_atom_site_U_iso_or_equiv
_atom_site_adp_type
_atom_site_calc_flag
_atom_site_occupancy
N N1 0.7660(2) 0.36969(8) 0.6437(2) 0.0283(4) Uani d 1
N N2 0.7948(2) 0.32224(8) 0.5473(2) 0.0314(5) Uani d 1
C C3 0.7018(3) 0.33229(9) 0.3822(3) 0.0275(5) Uani d 1
C C4 0.6115(3) 0.38765(9) 0.3717(3) 0.0280(5) Uani d 1
C C5 0.6564(3) 0.40941(10) 0.5433(3) 0.0298(5) Uani d 1
H H5 0.6181 0.4450 0.5828 0.036 Uiso calc 1
C C11 0.8572(3) 0.37355(9) 0.8268(3) 0.0276(5) Uani d 1
C C12 0.8449(3) 0.42341(10) 0.9244(3) 0.0344(6) Uani d 1
H H12 0.7747 0.4550 0.8727 0.041 Uiso calc 1
C C13 0.9380(3) 0.42666(11) 1.1013(3) 0.0365(6) Uani d 1
H H13 0.9289 0.4603 1.1681 0.044 Uiso calc 1
C C14 1.0436(3) 0.38002(10) 1.1778(3) 0.0317(5) Uani d 1
C C15 1.0555(3) 0.33004(10) 1.0777(3) 0.0368(6) Uani d 1
H H15 1.1270 0.2986 1.1285 0.044 Uiso calc 1
C C16 0.9622(3) 0.32644(10) 0.9034(3) 0.0352(6) Uani d 1
H H16 0.9696 0.2925 0.8372 0.042 Uiso calc 1
O O14 1.1404(2) 0.37883(8) 1.3504(2) 0.0444(5) Uani d 1
C C141 1.1307(4) 0.42931(12) 1.4580(3) 0.0493(7) Uani d 1
H H14A 1.1762 0.4631 1.4063 0.074 Uiso calc 1
H H14B 1.2016 0.4227 1.5757 0.074 Uiso calc 1
H H14C 1.0077 0.4362 1.4647 0.074 Uiso calc 1
C C31 0.7103(3) 0.28637(9) 0.2463(3) 0.0295(5) Uani d 1
O O31 0.6069(2) 0.28624(7) 0.0961(2) 0.0414(5) Uani d 1
N N31 0.8329(3) 0.24513(8) 0.2954(3) 0.0356(5) Uani d 1
H H31 0.911(3) 0.2477(11) 0.397(3) 0.043 Uiso d 1
N N32 0.8637(3) 0.19995(10) 0.1787(3) 0.0520(6) Uani d 1
H H32A 0.782(4) 0.2047(12) 0.064(4) 0.062 Uiso d 1
H H32B 0.841(4) 0.1612(13) 0.232(4) 0.062 Uiso d 1
C C41 0.5024(3) 0.42229(10) 0.2236(3) 0.0301(5) Uani d 1
O O41 0.4610(2) 0.47395(7) 0.2471(2) 0.0456(5) Uani d 1
N N41 0.4562(3) 0.39535(9) 0.0672(2) 0.0358(5) Uani d 1
H H41 0.500(3) 0.3563(12) 0.058(3) 0.043 Uiso d 1
N N42 0.3537(3) 0.42254(10) -0.0869(3) 0.0435(6) Uani d 1
H H42A 0.412(4) 0.4577(13) -0.110(3) 0.052 Uiso d 1
H H42B 0.262(4) 0.4361(13) -0.060(4) 0.052 Uiso d 1

loop_
_atom_site_aniso_label
_atom_site_aniso_U_11
_atom_site_aniso_U_22
_atom_site_aniso_U_33
_atom_site_aniso_U_12
_atom_site_aniso_U_13
_atom_site_aniso_U_23
N1 0.0298(10) 0.0300(10) 0.0239(10) 0.0028(8) 0.0031(8) -0.0014(8)
N2 0.0341(11) 0.0310(10) 0.0265(11) 0.0033(8) 0.0006(9) -0.0032(8)
C3 0.0260(12) 0.0287(11) 0.0264(12) -0.0016(9) 0.0022(10) 0.0004(9)
C4 0.0274(12) 0.0288(11) 0.0266(12) -0.0023(9) 0.0027(10) 0.0022(9)
C5 0.0289(12) 0.0277(11) 0.0317(13) 0.0018(10) 0.0040(10) 0.0021(10)
C11 0.0265(12) 0.0319(12) 0.0238(12) -0.0003(9) 0.0040(10) 0.0010(9)
C12 0.0356(14) 0.0342(13) 0.0306(13) 0.0061(11) 0.0006(11) 0.0018(10)
C13 0.0401(14) 0.0369(13) 0.0316(14) 0.0014(11) 0.0055(11) -0.0053(11)
C14 0.0286(13) 0.0412(13) 0.0235(12) -0.0034(10) 0.0010(10) 0.0028(10)
C15 0.0371(14) 0.0356(13) 0.0337(14) 0.0078(11) -0.0011(11) 0.0040(11)
C16 0.0387(14) 0.0325(12) 0.0325(13) 0.0055(11) 0.0035(11) -0.0036(10)
O14 0.0503(11) 0.0495(11) 0.0273(9) 0.0030(9) -0.0051(8) -0.0007(8)
C141 0.0546(18) 0.0587(18) 0.0313(14) -0.0021(14) 0.0016(13) -0.0058(13)
C31 0.0289(13) 0.0281(12) 0.0296(13) -0.0025(10) 0.0018(10) 0.0001(10)
O31 0.0433(10) 0.0387(10) 0.0340(10) 0.0029(8) -0.0103(8) -0.0066(7)
N31 0.0417(12) 0.0299(10) 0.0309(11) 0.0056(9) -0.0018(9) -0.0036(9)
N32 0.0701(17) 0.0366(13) 0.0440(14) 0.0127(12) 0.0003(12) -0.0093(11)
C41 0.0297(12) 0.0311(12) 0.0288(13) 0.0003(10) 0.0050(10) 0.0024(10)
O41 0.0640(12) 0.0331(9) 0.0364(10) 0.0141(8) 0.0030(9) 0.0014(8)
N41 0.0391(12) 0.0367(11) 0.0274(11) 0.0063(9) -0.0022(9) 0.0022(9)
N42 0.0436(14) 0.0509(14) 0.0314(12) 0.0039(11) -0.0019(10) 0.0086(10)

loop_
_atom_type_symbol
_atom_type_description
_atom_type_scat_dispersion_real
_atom_type_scat_dispersion_imag
_atom_type_scat_source
C C 0.0033 0.0016 'International Tables Vol C Tables 4.2.6.8 and 6.1.1.4'
H H 0.0000 0.0000 'International Tables Vol C Tables 4.2.6.8 and 6.1.1.4'
N N 0.0061 0.0033 'International Tables Vol C Tables 4.2.6.8 and 6.1.1.4'
O O 0.0106 0.0060 'International Tables Vol C Tables 4.2.6.8 and 6.1.1.4'

loop_
_geom_angle_atom_site_label_1
_geom_angle_atom_site_label_2
_geom_angle_atom_site_label_3
_geom_angle
N2 N1 C5 111.78(17)
N2 N1 C11 119.05(17)
C5 N1 C11 129.07(18)
C3 N2 N1 105.65(17)
N2 C3 C4 110.88(19)
N2 C3 C31 117.06(19)
C4 C3 C31 132.06(19)
C5 C4 C3 104.01(18)
C5 C4 C41 121.8(2)
C3 C4 C41 134.0(2)
N1 C5 C4 107.67(19)
N1 C5 H5 126.2
C4 C5 H5 126.2
C12 C11 C16 120.2(2)
C12 C11 N1 120.81(19)
C16 C11 N1 118.97(19)
C11 C12 C13 119.8(2)
C11 C12 H12 120.1
C13 C12 H12 120.1
C14 C13 C12 120.2(2)
C14 C13 H13 119.9
C12 C13 H13 119.9
O14 C14 C13 124.7(2)
O14 C14 C15 115.8(2)
C13 C14 C15 119.5(2)
C16 C15 C14 120.5(2)
C16 C15 H15 119.7
C14 C15 H15 119.7
C15 C16 C11 119.8(2)
C15 C16 H16 120.1
C11 C16 H16 120.1
C14 O14 C141 117.50(19)
O14 C141 H14A 109.5
O14 C141 H14B 109.5
H14A C141 H14B 109.5
O14 C141 H14C 109.5
H14A C141 H14C 109.5
H14B C141 H14C 109.5
O31 C31 N31 122.0(2)
O31 C31 C3 122.5(2)
N31 C31 C3 115.47(19)
C31 N31 N32 122.4(2)
C31 N31 H31 120.9(17)
N32 N31 H31 116.0(17)
N31 N32 H32A 109.5(17)
N31 N32 H32B 108.1(16)
H32A N32 H32B 110(2)
O41 C41 N41 122.8(2)
O41 C41 C4 120.6(2)
N41 C41 C4 116.59(19)
C41 N41 N42 123.4(2)
C41 N41 H41 118.0(15)
N42 N41 H41 118.6(15)
N41 N42 H42A 109.1(16)
N41 N42 H42B 107(2)
H42A N42 H42B 101(3)

loop_
_geom_bond_atom_site_label_1
_geom_bond_atom_site_label_2
_geom_bond_distance
N1 N2 1.349(2)
N1 C5 1.351(3)
N1 C11 1.431(3)
N2 C3 1.333(3)
C3 C4 1.424(3)
C3 C31 1.485(3)
C4 C5 1.380(3)
C4 C41 1.482(3)
C5 H5 0.9300
C11 C12 1.369(3)
C11 C16 1.387(3)
C12 C13 1.394(3)
C12 H12 0.9300
C13 C14 1.381(3)
C13 H13 0.9300
C14 O14 1.371(3)
C14 C15 1.382(3)
C15 C16 1.377(3)
C15 H15 0.9300
C16 H16 0.9300
O14 C141 1.422(3)
C141 H14A 0.9600
C141 H14B 0.9600
C141 H14C 0.9600
C31 O31 1.249(3)
C31 N31 1.317(3)
N31 N32 1.412(3)
N31 H31 0.87(3)
N32 H32A 0.97(3)
N32 H32B 1.00(3)
C41 O41 1.236(3)
C41 N41 1.325(3)
N41 N42 1.412(3)
N41 H41 0.95(3)
N42 H42A 0.95(3)
N42 H42B 0.83(3)

loop_
_geom_hbond_atom_site_label_D
_geom_hbond_atom_site_label_H
_geom_hbond_atom_site_label_A
_geom_hbond_site_symmetry_A
_geom_hbond_distance_DH
_geom_hbond_distance_HA
_geom_hbond_distance_DA
_geom_hbond_angle_DHA
_geom_hbond_publ_flag
N31 H31 O31 4_666 0.88(2) 2.04(2) 2.851(3) 153(2) no
N32 H32A O14 4_564 0.97(3) 2.58(3) 3.256(3) 127(2) no
N32 H32B N42 4_666 1.00(2) 2.34(3) 3.317(3) 165(2) no
N41 H41 O31 . 0.95(3) 1.78(3) 2.714(3) 166(2) no
N42 H42A O41 3_665 0.95(3) 2.21(3) 3.120(3) 162(2) no
N42 H42B Cg1 1_454 0.83(3) 2.85(3) 3.442(3) 130(2) no
C5 H5 O41 3_666 0.93 2.40 3.314(3) 166 no
C12 H12 O41 3_666 0.93 2.44 3.354(3) 168 no

loop_
_geom_torsion_atom_site_label_1
_geom_torsion_atom_site_label_2
_geom_torsion_atom_site_label_3
_geom_torsion_atom_site_label_4
_geom_torsion
C5 N1 N2 C3 0.2(2)
C11 N1 N2 C3 -176.56(18)
N1 N2 C3 C4 0.2(2)
N1 N2 C3 C31 179.81(18)
N2 C3 C4 C5 -0.6(2)
C31 C3 C4 C5 179.9(2)
N2 C3 C4 C41 175.1(2)
C31 C3 C4 C41 -4.4(4)
N2 N1 C5 C4 -0.6(2)
C11 N1 C5 C4 175.8(2)
C3 C4 C5 N1 0.7(2)
C41 C4 C5 N1 -175.66(19)
N2 N1 C11 C12 173.8(2)
C5 N1 C11 C12 -2.3(3)
N2 N1 C11 C16 -4.7(3)
C5 N1 C11 C16 179.2(2)
C16 C11 C12 C13 -0.2(3)
N1 C11 C12 C13 -178.6(2)
C11 C12 C13 C14 0.6(4)
C12 C13 C14 O14 180.0(2)
C12 C13 C14 C15 -0.3(3)
O14 C14 C15 C16 179.4(2)
C13 C14 C15 C16 -0.4(4)
C14 C15 C16 C11 0.8(4)
C12 C11 C16 C15 -0.5(3)
N1 C11 C16 C15 178.0(2)
C13 C14 O14 C141 0.1(3)
C15 C14 O14 C141 -179.6(2)
N2 C3 C31 O31 168.0(2)
C4 C3 C31 O31 -12.5(4)
N2 C3 C31 N31 -11.1(3)
C4 C3 C31 N31 168.4(2)
O31 C31 N31 N32 3.9(4)
C3 C31 N31 N32 -177.0(2)
C5 C4 C41 O41 6.1(3)
C3 C4 C41 O41 -169.0(2)
C5 C4 C41 N41 -175.2(2)
C3 C4 C41 N41 9.8(4)
O41 C41 N41 N42 -0.8(4)
C4 C41 N41 N42 -179.5(2)

_cod_database_fobs_code 2242739
